data_7709183
loop_
_publ_author_name
'Vanga, Mukundam'
'Mu\~noz-Castro, Alvaro'
'Dias, H. V. Rasika'

_publ_section_title
;
 Fluorinated tris(pyridyl)borate ligand support on coinage metals.
;
_journal_issue 4
_journal_name_full 'Dalton transactions (Cambridge, England : 2003)'
_journal_page_first 1308
_journal_page_last 1312
_journal_paper_doi 10.1039/d1dt04136c
_journal_volume 51
_journal_year 2022
_chemical_formula_moiety 'C30 H26 B Cu F9 N3'
_chemical_formula_sum 'C30 H26 B Cu F9 N3'
_chemical_formula_weight 673.89
_space_group_crystal_system monoclinic
_space_group_IT_number 14
_space_group_name_Hall '-P 2yn'
_space_group_name_H-M_alt 'P 1 21/n 1'
_atom_sites_solution_hydrogens geom
_atom_sites_solution_primary dual
_audit_creation_date 2021-11-26
_audit_creation_method
;
Olex2 1.5
(compiled 2021.11.18 svn.ra9532c28 for OlexSys, GUI svn.r6429)
;
_audit_update_record
;
2021-12-03 deposited with the CCDC.	2021-12-27 downloaded from the CCDC.
;
_cell_angle_alpha 90
_cell_angle_beta 98.454(3)
_cell_angle_gamma 90
_cell_formula_units_Z 4
_cell_length_a 11.6525(6)
_cell_length_b 10.4312(6)
_cell_length_c 24.2415(12)
_cell_measurement_reflns_used 9949
_cell_measurement_temperature 190.00
_cell_measurement_theta_max 29.04
_cell_measurement_theta_min 2.55
_cell_volume 2914.5(3)
_computing_cell_refinement 'SAINT V8.40B (?, 2016)'
_computing_data_collection 'APEX3 Ver. 2016.5-0 (Bruker-AXS, 2016)'
_computing_data_reduction 'SAINT V8.40B (?, 2016)'
_computing_molecular_graphics 'Olex2 1.5 (Dolomanov et al., 2009)'
_computing_publication_material 'Olex2 1.5 (Dolomanov et al., 2009)'
_computing_structure_refinement 'SHELXL 2018/3 (Sheldrick, 2015)'
_computing_structure_solution 'SHELXT 2018/2 (Sheldrick, 2018)'
_diffrn_ambient_temperature 190.00
_diffrn_detector 'charge-coupled device (CCD) area detector'
_diffrn_detector_area_resol_mean 7.9
_diffrn_detector_type 'Photon II 7 CPAD'
_diffrn_measured_fraction_theta_full 0.999
_diffrn_measured_fraction_theta_max 0.997
_diffrn_measurement_device 'three-circle diffractometer'
_diffrn_measurement_device_type 'Bruker D8 Quest Photon II 7'
_diffrn_measurement_method '0.3\% \w and \f scans'
_diffrn_radiation_collimation '0.6 mm double-pinhole'
_diffrn_radiation_detector 'Photon II 7 CPAD'
_diffrn_radiation_monochromator 'curved graphite'
_diffrn_radiation_probe x-ray
_diffrn_radiation_type 'Mo K\a'
_diffrn_radiation_wavelength 0.71073
_diffrn_radiation_xray_symbol K-L~3~
_diffrn_reflns_av_R_equivalents 0.0357
_diffrn_reflns_av_unetI/netI 0.0271
_diffrn_reflns_Laue_measured_fraction_full 0.999
_diffrn_reflns_Laue_measured_fraction_max 0.997
_diffrn_reflns_limit_h_max 15
_diffrn_reflns_limit_h_min -15
_diffrn_reflns_limit_k_max 14
_diffrn_reflns_limit_k_min -14
_diffrn_reflns_limit_l_max 33
_diffrn_reflns_limit_l_min -33
_diffrn_reflns_number 39559
_diffrn_reflns_point_group_measured_fraction_full 0.999
_diffrn_reflns_point_group_measured_fraction_max 0.997
_diffrn_reflns_theta_full 25.242
_diffrn_reflns_theta_max 29.168
_diffrn_reflns_theta_min 2.634
_diffrn_source 'fine-focus sealed X-ray tube'
_diffrn_source_current 30.0
_diffrn_source_power 1.5
_diffrn_source_type 'KFF MO-2KC-90'
_diffrn_source_voltage 50.0
_diffrn_standards_number 0
_exptl_absorpt_coefficient_mu 0.833
_exptl_absorpt_correction_T_max 0.7458
_exptl_absorpt_correction_T_min 0.6781
_exptl_absorpt_correction_type multi-scan
_exptl_absorpt_process_details
;
SADABS-2016/2 (Bruker,2016/2) was used for absorption correction.
wR2(int) was 0.0772 before and 0.0559 after correction.
The Ratio of minimum to maximum transmission is 0.9001.
The \l/2 correction factor is Not present.
;
_exptl_crystal_colour colourless
_exptl_crystal_colour_primary colourless
_exptl_crystal_density_diffrn 1.536
_exptl_crystal_density_method 'not measured'
_exptl_crystal_description rods
_exptl_crystal_F_000 1368
_exptl_crystal_size_max 0.28
_exptl_crystal_size_mid 0.2
_exptl_crystal_size_min 0.18
_refine_diff_density_max 0.484
_refine_diff_density_min -0.328
_refine_diff_density_rms 0.067
_refine_ls_extinction_method none
_refine_ls_goodness_of_fit_ref 1.072
_refine_ls_hydrogen_treatment constr
_refine_ls_matrix_type full
_refine_ls_number_parameters 428
_refine_ls_number_reflns 7851
_refine_ls_number_restraints 48
_refine_ls_restrained_S_all 1.087
_refine_ls_R_factor_all 0.0764
_refine_ls_R_factor_gt 0.0586
_refine_ls_shift/su_max 0.001
_refine_ls_shift/su_mean 0.000
_refine_ls_structure_factor_coef Fsqd
_refine_ls_weighting_details 'w=1/[\s^2^(Fo^2^)+(0.0383P)^2^+5.6145P] where P=(Fo^2^+2Fc^2^)/3'
_refine_ls_weighting_scheme calc
_refine_ls_wR_factor_gt 0.1268
_refine_ls_wR_factor_ref 0.1345
_reflns_Friedel_coverage 0.000
_reflns_number_gt 6209
_reflns_number_total 7851
_reflns_threshold_expression 'I > 2\s(I)'
_cod_data_source_file d1dt04136c2.cif
_cod_data_source_block hrd57_0m_a
_cod_depositor_comments 'Adding full bibliography for 7709183--7709187.cif.'
_cod_database_code 7709183
_shelx_shelxl_version_number 2018/3
_shelx_space_group_comment
;
The symmetry employed for this shelxl refinement is uniquely defined
by the following loop, which should always be used as a source of
symmetry information in preference to the above space-group names.
They are only intended as comments.
;
_shelx_estimated_absorpt_t_max 0.865
_shelx_estimated_absorpt_t_min 0.800
_olex2_refinement_description
;
1. Restrained distances
 F9-F8 \\sim F9-F7 \\sim F8-F7 \\sim F8A-F7A \\sim F8A-F9A \\sim F7A-F9A
 with sigma of 0.008
 C18-F9 \\sim C18-F8 \\sim C18-F7 \\sim C18-F8A \\sim C18-F7A \\sim C18-F9A
 with sigma of 0.01
2. Uiso/Uaniso restraints and constraints
F7 \\sim F8 \\sim F9 \\sim F7A \\sim F8A \\sim F9A: within 1.7A with sigma of
0.002 and sigma for terminal atoms of 0.002 within 1.7A
3. Others
 Sof(F7A)=Sof(F8A)=Sof(F9A)=1-FVAR(1)
 Sof(F7)=Sof(F8)=Sof(F9)=FVAR(1)
4.a Secondary CH2 refined with riding coordinates:
 C29(H29A,H29B), C30(H30A,H30B)
4.b Aromatic/amide H refined with riding coordinates:
 C2(H2), C3(H3), C4(H4), C8(H8), C9(H9), C10(H10), C14(H14), C15(H15),
 C16(H16), C20(H20), C21(H21), C23(H23), C24(H24)
4.c Idealised Me refined as rotating group:
 C26(H26A,H26B,H26C), C27(H27A,H27B,H27C), C28(H28A,H28B,H28C)
;
_olex2_submission_special_instructions 'No special instructions were received'

loop_
_space_group_symop_operation_xyz
'x, y, z'
'-x+1/2, y+1/2, -z+1/2'
'-x, -y, -z'
'x-1/2, -y-1/2, z-1/2'

loop_
_atom_site_label
_atom_site_type_symbol
_atom_site_fract_x
_atom_site_fract_y
_atom_site_fract_z
_atom_site_U_iso_or_equiv
_atom_site_adp_type
_atom_site_occupancy
_atom_site_site_symmetry_order
_atom_site_calc_flag
_atom_site_refinement_flags_posn
_atom_site_refinement_flags_adp
_atom_site_refinement_flags_occupancy
_atom_site_disorder_assembly
_atom_site_disorder_group
Cu Cu 0.71854(3) 0.74789(4) 0.57856(2) 0.03049(10) Uani 1 1 d . . . . .
F1 F 0.83125(18) 0.5957(2) 0.49736(7) 0.0491(5) Uani 1 1 d . . . . .
F2 F 0.73322(19) 0.4383(2) 0.52332(9) 0.0577(6) Uani 1 1 d . . . . .
F3 F 0.9065(2) 0.4081(2) 0.50630(8) 0.0580(6) Uani 1 1 d . . . . .
F4 F 0.8211(2) 0.8805(2) 0.49015(8) 0.0622(6) Uani 1 1 d . . . . .
F5 F 0.7135(2) 1.0409(3) 0.50465(10) 0.0711(7) Uani 1 1 d . . . . .
F6 F 0.8863(2) 1.0722(2) 0.48707(9) 0.0688(7) Uani 1 1 d . . . . .
N1 N 0.83513(18) 0.6155(2) 0.61342(9) 0.0239(4) Uani 1 1 d . . . . .
N2 N 0.82610(19) 0.8962(2) 0.60546(9) 0.0263(5) Uani 1 1 d . . . . .
N3 N 0.96640(19) 0.7818(2) 0.78243(9) 0.0238(4) Uani 1 1 d . . . . .
C1 C 0.8851(2) 0.5180(3) 0.58926(11) 0.0286(6) Uani 1 1 d . . . . .
C2 C 0.9709(3) 0.4418(3) 0.61653(13) 0.0344(6) Uani 1 1 d . . . . .
H2 H 1.006551 0.377010 0.597328 0.041 Uiso 1 1 calc R U . . .
C3 C 1.0039(3) 0.4623(3) 0.67298(13) 0.0345(6) Uani 1 1 d . . . . .
H3 H 1.060598 0.409081 0.693893 0.041 Uiso 1 1 calc R U . . .
C4 C 0.9535(2) 0.5607(2) 0.69830(11) 0.0266(5) Uani 1 1 d . . . . .
H4 H 0.975757 0.574893 0.737107 0.032 Uiso 1 1 calc R U . . .
C5 C 0.8699(2) 0.6408(2) 0.66840(10) 0.0205(5) Uani 1 1 d . . . . .
C6 C 0.8394(3) 0.4906(3) 0.52879(13) 0.0399(7) Uani 1 1 d . . . . .
C7 C 0.8668(3) 0.9907(3) 0.57581(12) 0.0325(6) Uani 1 1 d . . . . .
C8 C 0.9426(3) 1.0832(3) 0.59889(14) 0.0393(7) Uani 1 1 d . . . . .
H8 H 0.969833 1.147684 0.576361 0.047 Uiso 1 1 calc R U . . .
C9 C 0.9785(3) 1.0801(3) 0.65595(14) 0.0372(7) Uani 1 1 d . . . . .
H9 H 1.029566 1.143715 0.673565 0.045 Uiso 1 1 calc R U . . .
C10 C 0.9387(2) 0.9831(2) 0.68665(11) 0.0262(5) Uani 1 1 d . . . . .
H10 H 0.963592 0.979548 0.725737 0.031 Uiso 1 1 calc R U . . .
C11 C 0.8626(2) 0.8897(2) 0.66151(10) 0.0218(5) Uani 1 1 d . . . . .
C12 C 0.8220(3) 0.9950(4) 0.51436(14) 0.0485(9) Uani 1 1 d . . . . .
C13 C 0.9978(2) 0.7846(3) 0.83771(11) 0.0270(5) Uani 1 1 d . . . . .
C14 C 0.9225(3) 0.7815(3) 0.87648(11) 0.0355(7) Uani 1 1 d . . . . .
H14 H 0.949703 0.783680 0.915381 0.043 Uiso 1 1 calc R U . . .
C15 C 0.8056(3) 0.7749(3) 0.85608(12) 0.0377(7) Uani 1 1 d . . . . .
H15 H 0.749839 0.772342 0.880978 0.045 Uiso 1 1 calc R U . . .
C16 C 0.7705(2) 0.7721(3) 0.79902(11) 0.0289(6) Uani 1 1 d . . . . .
H16 H 0.690097 0.767795 0.784855 0.035 Uiso 1 1 calc R U . . .
C17 C 0.8521(2) 0.7754(2) 0.76175(10) 0.0213(5) Uani 1 1 d . . . . .
C18 C 1.1272(3) 0.7884(3) 0.85618(11) 0.0346(6) Uani 1 1 d D . . . .
C19 C 0.6727(2) 0.7656(2) 0.68012(10) 0.0204(5) Uani 1 1 d . . . . .
C20 C 0.6102(2) 0.6510(3) 0.68052(11) 0.0246(5) Uani 1 1 d . . . . .
H20 H 0.651113 0.571937 0.683953 0.030 Uiso 1 1 calc R U . . .
C21 C 0.4897(2) 0.6498(3) 0.67602(11) 0.0255(5) Uani 1 1 d . . . . .
H21 H 0.450494 0.570107 0.676474 0.031 Uiso 1 1 calc R U . . .
C22 C 0.4250(2) 0.7634(3) 0.67084(10) 0.0245(5) Uani 1 1 d . . . . .
C23 C 0.4865(2) 0.8771(3) 0.67038(11) 0.0272(5) Uani 1 1 d . . . . .
H23 H 0.445769 0.956191 0.666872 0.033 Uiso 1 1 calc R U . . .
C24 C 0.6070(2) 0.8772(3) 0.67497(11) 0.0256(5) Uani 1 1 d . . . . .
H24 H 0.645981 0.957115 0.674562 0.031 Uiso 1 1 calc R U . . .
C25 C 0.2925(2) 0.7567(3) 0.66660(12) 0.0317(6) Uani 1 1 d . . . . .
C26 C 0.2611(3) 0.6857(4) 0.71787(14) 0.0458(8) Uani 1 1 d . . . . .
H26A H 0.290269 0.597615 0.718133 0.069 Uiso 1 1 calc R U . . .
H26B H 0.176553 0.684454 0.716309 0.069 Uiso 1 1 calc R U . . .
H26C H 0.296303 0.729918 0.751859 0.069 Uiso 1 1 calc R U . . .
C27 C 0.2422(3) 0.6837(3) 0.61373(14) 0.0410(7) Uani 1 1 d . . . . .
H27A H 0.262546 0.728453 0.580961 0.061 Uiso 1 1 calc R U . . .
H27B H 0.157591 0.679268 0.611226 0.061 Uiso 1 1 calc R U . . .
H27C H 0.274285 0.596736 0.615176 0.061 Uiso 1 1 calc R U . . .
C28 C 0.2379(3) 0.8894(4) 0.6642(2) 0.0598(11) Uani 1 1 d . . . . .
H28A H 0.267045 0.936561 0.698343 0.090 Uiso 1 1 calc R U . . .
H28B H 0.153379 0.881168 0.660828 0.090 Uiso 1 1 calc R U . . .
H28C H 0.258084 0.935926 0.631832 0.090 Uiso 1 1 calc R U . . .
C29 C 0.5704(3) 0.6715(5) 0.53525(13) 0.0512(10) Uani 1 1 d . . . . .
H29A H 0.578817 0.624005 0.500715 0.061 Uiso 1 1 calc R U . . .
H29B H 0.515790 0.630794 0.557612 0.061 Uiso 1 1 calc R U . . .
C30 C 0.5665(3) 0.8002(5) 0.53143(16) 0.0580(11) Uani 1 1 d . . . . .
H30A H 0.509110 0.844042 0.551198 0.070 Uiso 1 1 calc R U . . .
H30B H 0.572101 0.837257 0.494333 0.070 Uiso 1 1 calc R U . . .
B B 0.8143(2) 0.7678(3) 0.69411(11) 0.0204(5) Uani 1 1 d . . . . .
F7 F 1.1584(5) 0.8211(7) 0.90894(13) 0.0764(15) Uani 0.801(15) 1 d D U P A 1
F8 F 1.1782(3) 0.6754(3) 0.8477(3) 0.0609(15) Uani 0.801(15) 1 d D U P A 1
F9 F 1.1811(4) 0.8717(5) 0.82628(17) 0.0390(8) Uani 0.801(15) 1 d D U P A 1
F7A F 1.1337(16) 0.8641(18) 0.9015(6) 0.0757(18) Uani 0.199(15) 1 d D U P A 2
F8A F 1.1635(15) 0.6751(9) 0.8739(9) 0.0624(19) Uani 0.199(15) 1 d D U P A 2
F9A F 1.1960(15) 0.8376(16) 0.8239(7) 0.0389(13) Uani 0.199(15) 1 d D U P A 2

loop_
_atom_site_aniso_label
_atom_site_aniso_U_11
_atom_site_aniso_U_22
_atom_site_aniso_U_33
_atom_site_aniso_U_23
_atom_site_aniso_U_13
_atom_site_aniso_U_12
Cu 0.02630(16) 0.0414(2) 0.02167(15) -0.00058(14) -0.00351(11) 0.00138(15)
F1 0.0573(12) 0.0628(13) 0.0269(9) -0.0017(9) 0.0050(8) 0.0061(10)
F2 0.0522(12) 0.0731(15) 0.0448(11) -0.0229(11) -0.0030(9) -0.0202(11)
F3 0.0670(14) 0.0646(14) 0.0433(11) -0.0258(10) 0.0106(10) 0.0113(11)
F4 0.0959(18) 0.0632(15) 0.0267(10) 0.0005(9) 0.0061(10) -0.0060(13)
F5 0.0659(15) 0.0871(19) 0.0553(14) 0.0300(13) -0.0077(11) 0.0157(14)
F6 0.0936(18) 0.0732(17) 0.0414(12) 0.0272(11) 0.0156(12) -0.0090(14)
N1 0.0221(10) 0.0268(11) 0.0225(10) -0.0029(8) 0.0026(8) -0.0021(8)
N2 0.0258(11) 0.0301(12) 0.0230(10) 0.0044(9) 0.0034(8) 0.0052(9)
N3 0.0241(10) 0.0255(11) 0.0208(9) -0.0019(8) 0.0000(8) -0.0016(8)
C1 0.0279(13) 0.0315(14) 0.0265(13) -0.0058(11) 0.0044(10) -0.0058(11)
C2 0.0342(15) 0.0248(14) 0.0444(17) -0.0099(12) 0.0069(12) 0.0012(11)
C3 0.0333(15) 0.0222(13) 0.0449(16) -0.0012(12) -0.0039(12) 0.0044(11)
C4 0.0283(13) 0.0205(12) 0.0285(13) -0.0020(10) -0.0034(10) -0.0011(10)
C5 0.0182(11) 0.0197(11) 0.0234(11) 0.0002(9) 0.0028(9) -0.0029(9)
C6 0.0407(17) 0.0480(19) 0.0316(15) -0.0124(14) 0.0067(13) -0.0033(14)
C7 0.0395(16) 0.0278(14) 0.0307(14) 0.0089(11) 0.0075(12) 0.0067(12)
C8 0.0485(18) 0.0264(15) 0.0451(17) 0.0097(13) 0.0135(14) 0.0021(13)
C9 0.0414(17) 0.0218(14) 0.0489(18) -0.0006(12) 0.0076(14) -0.0030(12)
C10 0.0269(13) 0.0219(12) 0.0295(13) -0.0017(10) 0.0035(10) 0.0013(10)
C11 0.0178(11) 0.0242(12) 0.0237(11) 0.0000(9) 0.0038(9) 0.0046(9)
C12 0.062(2) 0.049(2) 0.0333(16) 0.0168(15) 0.0052(15) 0.0012(17)
C13 0.0315(13) 0.0244(13) 0.0233(12) -0.0012(9) -0.0023(10) -0.0002(10)
C14 0.0421(16) 0.0436(18) 0.0197(12) -0.0025(11) 0.0011(11) -0.0010(13)
C15 0.0380(15) 0.052(2) 0.0255(13) -0.0018(12) 0.0118(11) -0.0020(14)
C16 0.0265(12) 0.0347(15) 0.0262(12) -0.0026(11) 0.0059(10) -0.0002(11)
C17 0.0226(11) 0.0198(12) 0.0214(11) -0.0009(9) 0.0028(9) -0.0002(9)
C18 0.0310(14) 0.0376(16) 0.0317(14) -0.0007(12) -0.0069(11) -0.0015(12)
C19 0.0185(10) 0.0219(12) 0.0204(10) -0.0012(9) 0.0019(8) -0.0022(9)
C20 0.0226(12) 0.0241(12) 0.0271(12) 0.0009(10) 0.0036(10) 0.0028(10)
C21 0.0233(12) 0.0235(13) 0.0298(13) 0.0004(10) 0.0043(10) -0.0033(10)
C22 0.0200(11) 0.0295(13) 0.0236(11) -0.0038(10) 0.0022(9) 0.0005(10)
C23 0.0211(12) 0.0234(13) 0.0365(14) -0.0025(11) 0.0024(10) 0.0032(10)
C24 0.0218(12) 0.0201(12) 0.0344(14) -0.0020(10) 0.0021(10) -0.0020(9)
C25 0.0190(11) 0.0331(14) 0.0423(15) -0.0076(13) 0.0027(10) 0.0000(11)
C26 0.0247(14) 0.068(2) 0.0471(18) -0.0079(17) 0.0151(13) -0.0100(15)
C27 0.0274(14) 0.0477(19) 0.0440(17) -0.0040(15) -0.0071(12) -0.0039(13)
C28 0.0203(15) 0.046(2) 0.112(4) -0.018(2) 0.0069(18) 0.0069(14)
C29 0.0324(17) 0.091(3) 0.0267(15) 0.0025(17) -0.0065(12) -0.0157(18)
C30 0.0370(18) 0.090(3) 0.0409(19) -0.0163(19) -0.0164(15) 0.0204(19)
B 0.0190(11) 0.0227(13) 0.0191(11) -0.0003(10) 0.0016(9) 0.0005(10)
F7 0.036(2) 0.160(4) 0.0275(13) -0.0135(19) -0.0131(12) -0.014(2)
F8 0.0385(15) 0.0370(13) 0.102(4) 0.0103(17) -0.005(2) 0.0119(10)
F9 0.0252(14) 0.0322(18) 0.0589(13) -0.0004(15) 0.0044(10) 0.0040(13)
F7A 0.035(3) 0.158(5) 0.028(2) -0.013(3) -0.015(2) -0.015(3)
F8A 0.039(2) 0.039(2) 0.104(5) 0.013(3) -0.009(3) 0.011(2)
F9A 0.026(2) 0.032(3) 0.058(2) -0.001(2) 0.0046(19) 0.008(2)

loop_
_atom_type_symbol
_atom_type_description
_atom_type_scat_dispersion_real
_atom_type_scat_dispersion_imag
_atom_type_scat_source
C C 0.0033 0.0016 'International Tables Vol C Tables 4.2.6.8 and 6.1.1.4'
H H 0.0000 0.0000 'International Tables Vol C Tables 4.2.6.8 and 6.1.1.4'
B B 0.0013 0.0007 'International Tables Vol C Tables 4.2.6.8 and 6.1.1.4'
Cu Cu 0.3201 1.2651 'International Tables Vol C Tables 4.2.6.8 and 6.1.1.4'
F F 0.0171 0.0103 'International Tables Vol C Tables 4.2.6.8 and 6.1.1.4'
N N 0.0061 0.0033 'International Tables Vol C Tables 4.2.6.8 and 6.1.1.4'

loop_
_geom_angle_atom_site_label_1
_geom_angle_atom_site_label_2
_geom_angle_atom_site_label_3
_geom_angle
_geom_angle_site_symmetry_1
_geom_angle_site_symmetry_3
_geom_angle_publ_flag
N1 Cu N2 92.33(9) . . ?
N1 Cu C29 114.27(15) . . ?
N1 Cu C30 152.72(15) . . ?
N2 Cu C29 153.28(14) . . ?
C30 Cu N2 114.82(15) . . ?
C30 Cu C29 38.49(17) . . ?
C1 N1 Cu 129.59(18) . . ?
C1 N1 C5 119.1(2) . . ?
C5 N1 Cu 111.15(17) . . ?
C7 N2 Cu 129.31(19) . . ?
C7 N2 C11 119.0(2) . . ?
C11 N2 Cu 111.60(17) . . ?
C13 N3 C17 118.8(2) . . ?
N1 C1 C2 124.0(3) . . ?
N1 C1 C6 116.8(3) . . ?
C2 C1 C6 119.1(3) . . ?
C1 C2 H2 121.1 . . ?
C1 C2 C3 117.7(3) . . ?
C3 C2 H2 121.1 . . ?
C2 C3 H3 120.5 . . ?
C4 C3 C2 118.9(3) . . ?
C4 C3 H3 120.5 . . ?
C3 C4 H4 119.2 . . ?
C3 C4 C5 121.7(3) . . ?
C5 C4 H4 119.2 . . ?
N1 C5 C4 118.4(2) . . ?
N1 C5 B 116.8(2) . . ?
C4 C5 B 124.7(2) . . ?
F1 C6 F2 106.9(3) . . ?
F1 C6 F3 107.2(3) . . ?
F1 C6 C1 112.7(3) . . ?
F2 C6 C1 111.2(3) . . ?
F3 C6 F2 106.5(3) . . ?
F3 C6 C1 112.0(3) . . ?
N2 C7 C8 123.6(3) . . ?
N2 C7 C12 116.9(3) . . ?
C8 C7 C12 119.4(3) . . ?
C7 C8 H8 120.9 . . ?
C7 C8 C9 118.2(3) . . ?
C9 C8 H8 120.9 . . ?
C8 C9 H9 120.6 . . ?
C10 C9 C8 118.7(3) . . ?
C10 C9 H9 120.6 . . ?
C9 C10 H10 119.3 . . ?
C9 C10 C11 121.3(3) . . ?
C11 C10 H10 119.3 . . ?
N2 C11 C10 119.0(2) . . ?
N2 C11 B 116.1(2) . . ?
C10 C11 B 124.9(2) . . ?
F4 C12 F5 107.3(3) . . ?
F4 C12 F6 106.9(3) . . ?
F4 C12 C7 112.9(3) . . ?
F5 C12 C7 111.5(3) . . ?
F6 C12 F5 106.3(3) . . ?
F6 C12 C7 111.7(3) . . ?
N3 C13 C14 125.1(3) . . ?
N3 C13 C18 114.4(2) . . ?
C14 C13 C18 120.5(2) . . ?
C13 C14 H14 121.6 . . ?
C13 C14 C15 116.8(3) . . ?
C15 C14 H14 121.6 . . ?
C14 C15 H15 120.3 . . ?
C14 C15 C16 119.3(3) . . ?
C16 C15 H15 120.3 . . ?
C15 C16 H16 119.6 . . ?
C15 C16 C17 120.9(3) . . ?
C17 C16 H16 119.6 . . ?
N3 C17 C16 119.0(2) . . ?
N3 C17 B 118.6(2) . . ?
C16 C17 B 122.4(2) . . ?
F7 C18 C13 114.5(3) . . ?
F7 C18 F8 107.9(3) . . ?
F7 C18 F9 105.7(3) . . ?
F8 C18 C13 112.0(3) . . ?
F9 C18 C13 112.5(3) . . ?
F9 C18 F8 103.4(3) . . ?
F7A C18 C13 101.0(8) . . ?
F8A C18 C13 109.6(8) . . ?
F8A C18 F7A 106.6(6) . . ?
F9A C18 C13 120.5(9) . . ?
F9A C18 F7A 107.1(6) . . ?
F9A C18 F8A 110.8(6) . . ?
C20 C19 B 121.4(2) . . ?
C24 C19 C20 115.9(2) . . ?
C24 C19 B 122.2(2) . . ?
C19 C20 H20 119.1 . . ?
C21 C20 C19 121.7(2) . . ?
C21 C20 H20 119.1 . . ?
C20 C21 H21 119.2 . . ?
C20 C21 C22 121.6(2) . . ?
C22 C21 H21 119.2 . . ?
C21 C22 C25 119.4(2) . . ?
C23 C22 C21 116.9(2) . . ?
C23 C22 C25 123.7(2) . . ?
C22 C23 H23 119.4 . . ?
C22 C23 C24 121.1(2) . . ?
C24 C23 H23 119.4 . . ?
C19 C24 C23 122.8(2) . . ?
C19 C24 H24 118.6 . . ?
C23 C24 H24 118.6 . . ?
C22 C25 C26 109.0(2) . . ?
C27 C25 C22 109.7(2) . . ?
C27 C25 C26 109.3(3) . . ?
C28 C25 C22 111.9(2) . . ?
C28 C25 C26 108.7(3) . . ?
C28 C25 C27 108.3(3) . . ?
C25 C26 H26A 109.5 . . ?
C25 C26 H26B 109.5 . . ?
C25 C26 H26C 109.5 . . ?
H26A C26 H26B 109.5 . . ?
H26A C26 H26C 109.5 . . ?
H26B C26 H26C 109.5 . . ?
C25 C27 H27A 109.5 . . ?
C25 C27 H27B 109.5 . . ?
C25 C27 H27C 109.5 . . ?
H27A C27 H27B 109.5 . . ?
H27A C27 H27C 109.5 . . ?
H27B C27 H27C 109.5 . . ?
C25 C28 H28A 109.5 . . ?
C25 C28 H28B 109.5 . . ?
C25 C28 H28C 109.5 . . ?
H28A C28 H28B 109.5 . . ?
H28A C28 H28C 109.5 . . ?
H28B C28 H28C 109.5 . . ?
Cu C29 H29A 116.6 . . ?
Cu C29 H29B 116.6 . . ?
H29A C29 H29B 113.6 . . ?
C30 C29 Cu 70.4(2) . . ?
C30 C29 H29A 116.6 . . ?
C30 C29 H29B 116.6 . . ?
Cu C30 H30A 116.5 . . ?
Cu C30 H30B 116.5 . . ?
C29 C30 Cu 71.1(2) . . ?
C29 C30 H30A 116.5 . . ?
C29 C30 H30B 116.5 . . ?
H30A C30 H30B 113.5 . . ?
C5 B C11 105.13(19) . . ?
C17 B C5 110.95(19) . . ?
C17 B C11 112.6(2) . . ?
C19 B C5 110.7(2) . . ?
C19 B C11 108.54(19) . . ?
C19 B C17 108.86(19) . . ?

loop_
_geom_bond_atom_site_label_1
_geom_bond_atom_site_label_2
_geom_bond_distance
_geom_bond_site_symmetry_2
_geom_bond_publ_flag
Cu N1 2.032(2) . ?
Cu N2 2.037(2) . ?
Cu C29 2.046(3) . ?
Cu C30 2.036(3) . ?
F1 C6 1.331(4) . ?
F2 C6 1.341(4) . ?
F3 C6 1.332(4) . ?
F4 C12 1.331(4) . ?
F5 C12 1.340(4) . ?
F6 C12 1.339(4) . ?
N1 C1 1.349(3) . ?
N1 C5 1.360(3) . ?
N2 C7 1.346(4) . ?
N2 C11 1.365(3) . ?
N3 C13 1.336(3) . ?
N3 C17 1.354(3) . ?
C1 C2 1.369(4) . ?
C1 C6 1.511(4) . ?
C2 H2 0.9500 . ?
C2 C3 1.383(4) . ?
C3 H3 0.9500 . ?
C3 C4 1.372(4) . ?
C4 H4 0.9500 . ?
C4 C5 1.401(3) . ?
C5 B 1.638(4) . ?
C7 C8 1.371(4) . ?
C7 C12 1.505(4) . ?
C8 H8 0.9500 . ?
C8 C9 1.385(4) . ?
C9 H9 0.9500 . ?
C9 C10 1.376(4) . ?
C10 H10 0.9500 . ?
C10 C11 1.395(4) . ?
C11 B 1.640(4) . ?
C13 C14 1.377(4) . ?
C13 C18 1.509(4) . ?
C14 H14 0.9500 . ?
C14 C15 1.381(4) . ?
C15 H15 0.9500 . ?
C15 C16 1.384(4) . ?
C16 H16 0.9500 . ?
C16 C17 1.405(3) . ?
C17 B 1.636(4) . ?
C18 F7 1.322(4) . ?
C18 F8 1.349(4) . ?
C18 F9 1.344(4) . ?
C18 F7A 1.346(7) . ?
C18 F8A 1.307(6) . ?
C18 F9A 1.305(7) . ?
C19 C20 1.400(3) . ?
C19 C24 1.389(3) . ?
C19 B 1.635(3) . ?
C20 H20 0.9500 . ?
C20 C21 1.392(4) . ?
C21 H21 0.9500 . ?
C21 C22 1.400(4) . ?
C22 C23 1.386(4) . ?
C22 C25 1.534(3) . ?
C23 H23 0.9500 . ?
C23 C24 1.392(4) . ?
C24 H24 0.9500 . ?
C25 C26 1.536(5) . ?
C25 C27 1.531(4) . ?
C25 C28 1.521(4) . ?
C26 H26A 0.9800 . ?
C26 H26B 0.9800 . ?
C26 H26C 0.9800 . ?
C27 H27A 0.9800 . ?
C27 H27B 0.9800 . ?
C27 H27C 0.9800 . ?
C28 H28A 0.9800 . ?
C28 H28B 0.9800 . ?
C28 H28C 0.9800 . ?
C29 H29A 0.9900 . ?
C29 H29B 0.9900 . ?
C29 C30 1.346(6) . ?
C30 H30A 0.9900 . ?
C30 H30B 0.9900 . ?

loop_
_geom_torsion_atom_site_label_1
_geom_torsion_atom_site_label_2
_geom_torsion_atom_site_label_3
_geom_torsion_atom_site_label_4
_geom_torsion
_geom_torsion_site_symmetry_1
_geom_torsion_site_symmetry_2
_geom_torsion_site_symmetry_3
_geom_torsion_site_symmetry_4
_geom_torsion_publ_flag
Cu N1 C1 C2 173.8(2) . . . . ?
Cu N1 C1 C6 -8.1(4) . . . . ?
Cu N1 C5 C4 -177.93(19) . . . . ?
Cu N1 C5 B -0.5(3) . . . . ?
Cu N2 C7 C8 -177.6(2) . . . . ?
Cu N2 C7 C12 4.5(4) . . . . ?
Cu N2 C11 C10 178.85(18) . . . . ?
Cu N2 C11 B 0.3(3) . . . . ?
N1 C1 C2 C3 3.4(5) . . . . ?
N1 C1 C6 F1 48.5(4) . . . . ?
N1 C1 C6 F2 -71.5(4) . . . . ?
N1 C1 C6 F3 169.4(3) . . . . ?
N1 C5 B C11 -64.9(3) . . . . ?
N1 C5 B C17 173.1(2) . . . . ?
N1 C5 B C19 52.2(3) . . . . ?
N2 C7 C8 C9 -0.6(5) . . . . ?
N2 C7 C12 F4 -45.3(4) . . . . ?
N2 C7 C12 F5 75.5(4) . . . . ?
N2 C7 C12 F6 -165.8(3) . . . . ?
N2 C11 B C5 64.7(3) . . . . ?
N2 C11 B C17 -174.4(2) . . . . ?
N2 C11 B C19 -53.8(3) . . . . ?
N3 C13 C14 C15 0.0(5) . . . . ?
N3 C13 C18 F7 164.9(4) . . . . ?
N3 C13 C18 F8 -71.8(5) . . . . ?
N3 C13 C18 F9 44.2(4) . . . . ?
N3 C13 C18 F7A 144.3(10) . . . . ?
N3 C13 C18 F8A -103.5(11) . . . . ?
N3 C13 C18 F9A 26.8(10) . . . . ?
N3 C17 B C5 59.7(3) . . . . ?
N3 C17 B C11 -57.8(3) . . . . ?
N3 C17 B C19 -178.2(2) . . . . ?
C1 N1 C5 C4 -2.5(4) . . . . ?
C1 N1 C5 B 174.9(2) . . . . ?
C1 C2 C3 C4 -2.9(4) . . . . ?
C2 C1 C6 F1 -133.3(3) . . . . ?
C2 C1 C6 F2 106.7(3) . . . . ?
C2 C1 C6 F3 -12.4(4) . . . . ?
C2 C3 C4 C5 -0.2(4) . . . . ?
C3 C4 C5 N1 3.0(4) . . . . ?
C3 C4 C5 B -174.2(3) . . . . ?
C4 C5 B C11 112.3(3) . . . . ?
C4 C5 B C17 -9.6(3) . . . . ?
C4 C5 B C19 -130.6(2) . . . . ?
C5 N1 C1 C2 -0.7(4) . . . . ?
C5 N1 C1 C6 177.4(2) . . . . ?
C6 C1 C2 C3 -174.6(3) . . . . ?
C7 N2 C11 C10 1.6(4) . . . . ?
C7 N2 C11 B -177.0(2) . . . . ?
C7 C8 C9 C10 1.4(5) . . . . ?
C8 C7 C12 F4 136.7(3) . . . . ?
C8 C7 C12 F5 -102.5(4) . . . . ?
C8 C7 C12 F6 16.3(5) . . . . ?
C8 C9 C10 C11 -0.8(4) . . . . ?
C9 C10 C11 N2 -0.8(4) . . . . ?
C9 C10 C11 B 177.6(3) . . . . ?
C10 C11 B C5 -113.8(3) . . . . ?
C10 C11 B C17 7.1(3) . . . . ?
C10 C11 B C19 127.7(2) . . . . ?
C11 N2 C7 C8 -0.9(4) . . . . ?
C11 N2 C7 C12 -178.8(3) . . . . ?
C12 C7 C8 C9 177.2(3) . . . . ?
C13 N3 C17 C16 0.1(4) . . . . ?
C13 N3 C17 B -178.2(2) . . . . ?
C13 C14 C15 C16 -0.1(5) . . . . ?
C14 C13 C18 F7 -16.5(5) . . . . ?
C14 C13 C18 F8 106.8(5) . . . . ?
C14 C13 C18 F9 -137.2(4) . . . . ?
C14 C13 C18 F7A -37.1(10) . . . . ?
C14 C13 C18 F8A 75.1(11) . . . . ?
C14 C13 C18 F9A -154.6(10) . . . . ?
C14 C15 C16 C17 0.2(5) . . . . ?
C15 C16 C17 N3 -0.2(4) . . . . ?
C15 C16 C17 B 178.1(3) . . . . ?
C16 C17 B C5 -118.5(3) . . . . ?
C16 C17 B C11 124.0(3) . . . . ?
C16 C17 B C19 3.6(3) . . . . ?
C17 N3 C13 C14 0.0(4) . . . . ?
C17 N3 C13 C18 178.6(2) . . . . ?
C18 C13 C14 C15 -178.5(3) . . . . ?
C19 C20 C21 C22 0.0(4) . . . . ?
C20 C19 C24 C23 -0.1(4) . . . . ?
C20 C19 B C5 37.2(3) . . . . ?
C20 C19 B C11 152.1(2) . . . . ?
C20 C19 B C17 -85.0(3) . . . . ?
C20 C21 C22 C23 0.0(4) . . . . ?
C20 C21 C22 C25 -179.4(2) . . . . ?
C21 C22 C23 C24 -0.1(4) . . . . ?
C21 C22 C25 C26 56.8(3) . . . . ?
C21 C22 C25 C27 -62.7(3) . . . . ?
C21 C22 C25 C28 177.1(3) . . . . ?
C22 C23 C24 C19 0.1(4) . . . . ?
C23 C22 C25 C26 -122.5(3) . . . . ?
C23 C22 C25 C27 117.9(3) . . . . ?
C23 C22 C25 C28 -2.3(4) . . . . ?
C24 C19 C20 C21 0.0(4) . . . . ?
C24 C19 B C5 -152.0(2) . . . . ?
C24 C19 B C11 -37.1(3) . . . . ?
C24 C19 B C17 85.8(3) . . . . ?
C25 C22 C23 C24 179.3(3) . . . . ?
B C19 C20 C21 171.3(2) . . . . ?
B C19 C24 C23 -171.3(2) . . . . ?
